data_2010131
loop_
_publ_author_name
'Fahrenkampf, U.'
'Sch\"urmann, M.'
'Huber, F.'

_publ_section_title
;
 Benzyltriphenyllead and dibenzyldiphenyllead
;
_journal_issue 11
_journal_name_full 'Acta Crystallographica Section C'
_journal_page_first 1707
_journal_page_last 1710
_journal_paper_doi 10.1107/S0108270194005032
_journal_volume 50
_journal_year 1994
_chemical_formula_moiety 'C25 H22 Pb1'
_chemical_formula_sum 'C25 H22 Pb'
_chemical_formula_weight 529.62
_space_group_IT_number 2
_symmetry_cell_setting triclinic
_symmetry_space_group_name_Hall '-P 1'
_symmetry_space_group_name_H-M 'P -1'
_atom_type_scat_source IntTabC
_cell_angle_alpha 102.52(7)
_cell_angle_beta 104.16(6)
_cell_angle_gamma 112.10(6)
_cell_formula_units_Z 2
_cell_length_a 10.016(7)
_cell_length_b 10.734(10)
_cell_length_c 11.348(9)
_cell_measurement_reflns_used 28
_cell_measurement_temperature 170.0(10)
_cell_measurement_theta_max 14.7
_cell_measurement_theta_min 7.8
_cell_volume 1029.3(17)
_diffrn_measurement_device 'Nicolet R3m/V'
_diffrn_measurement_method '\w/2\q scans; speed 3.0-15.0\% min^-1^ in \q'
_diffrn_radiation_type MoK\a
_diffrn_radiation_wavelength 0.71073
_diffrn_reflns_av_R_equivalents 0.0698
_diffrn_reflns_limit_h_max 1
_diffrn_reflns_limit_h_min -11
_diffrn_reflns_limit_k_max 12
_diffrn_reflns_limit_k_min -12
_diffrn_reflns_limit_l_max 13
_diffrn_reflns_limit_l_min -13
_diffrn_reflns_number 3914
_diffrn_reflns_theta_max 25.06
_diffrn_standards_decay_% <+-5.8
_diffrn_standards_interval_count 300
_diffrn_standards_number 6
_exptl_absorpt_coefficient_mu 8.200
_exptl_absorpt_correction_T_max 1.000
_exptl_absorpt_correction_T_min 0.804
_exptl_absorpt_correction_type empirical
_exptl_crystal_colour colourless
_exptl_crystal_density_diffrn 1.709
_exptl_crystal_description block
_exptl_crystal_size_max 0.50
_exptl_crystal_size_mid 0.34
_exptl_crystal_size_min 0.28
_refine_diff_density_max '2.832 (near Pb)'
_refine_diff_density_min -1.733
_refine_ls_extinction_method none
_refine_ls_goodness_of_fit_obs '1.05 (based on F^2^)'
_refine_ls_hydrogen_treatment refU
_refine_ls_number_parameters 237
_refine_ls_number_reflns 3645
_refine_ls_R_factor_obs 0.0368
_refine_ls_shift/esd_max 0.000
_refine_ls_structure_factor_coef Fsqd
_refine_ls_weighting_scheme
;w = 1/[\s^2^(F~o~)^2^ + (0.0635P)^2^ + 0.0P]
where P = (F~o~^2^ + 2F~c~^2^)/3
;
_refine_ls_wR_factor_obs 0.0901
_reflns_number_observed 3133
_reflns_number_total 3646
_reflns_observed_criterion I>2\s(I)
_cod_data_source_file ab1158.cif
_cod_data_source_block ab1158_structure_1_of_2
_cod_original_cell_volume 1029.3(15)
_cod_original_formula_sum 'C25 H22 Pb1'
_cod_database_code 2010131

loop_
_symmetry_equiv_pos_as_xyz
x,y,z
-x,-y,-z

loop_
_atom_site_label
_atom_site_fract_x
_atom_site_fract_y
_atom_site_fract_z
_atom_site_U_iso_or_equiv
Pb(1) .15283(3) .27792(3) .45264(3) .027660(10)
C(1) .2682(10) .1376(9) .4188(7) .037(2)
C(11) .2172(9) .0561(9) .2784(7) .032(2)
C(12) .1050(10) -.0867(9) .2223(8) .039(2)
C(13) .06060(10) -.1604(9) .0909(9) .049(2)
C(14) .1276(12) -.0942(10) .0151(9) .051(2)
C(15) .2355(12) .0457(10) .0684(9) .050(2)
C(16) .2809(10) .1207(9) .1987(8) .041(2)
C(21) -.1004(8) .1550(7) .4000(7) .0264(15)
C(22) -.1924(9) .0384(9) .2883(7) .035(2)
C(23) -.3513(10) -.0305(9) .2567(8) .044(2)
C(24) -.4204(10) .0164(10) .3354(10) .047(2)
C(25) -.3313(10) .1322(10) .4457(9) .047(2)
C(26) -.1710(10) .2043(9) .4782(8) .039(2)
C(31) .2486(8) .4179(8) .6577(7) .028(2)
C(32) .2573(9) .3632(10) .7593(8) .038(2)
C(33) .3157(11) .4563(12) .8852(8) .053(3)
C(34) .3603(11) .6008(12) .9125(9) .057(3)
C(35) .3544(10) .6564(10) .8149(9) .049(2)
C(36) .2976(9) .5653(9) .6880(3) .039(2)
C(41) .1904(9) .4220(8) .3367(7) .028(2)
C(42) .3338(9) .5008(9) .3319(8) .036(2)
C(43) .3537(10) .5917(11) .2602(9) .048(2)
C(44) .2295(11) .6055(9) .1930(8) .043(2)
C(45) .0830(10) .5280(9) .1968(8) .039(2)
C(46) .0641(9) .4370(8) .2669(7) .033(2)
H(1A) .3816(10) .1975(9) .4537(7) .082(6)
H(1B) .2438(10) .0694(9) .4659(7) .08(3)
H(12) .0585(10) -.1340(9) .2740(8) .052(6)
H(13) -.0166(11) -.2572(9) .0536(9) .052(6)
H(14) .0990(12) -.1456(10) -.0738(9) .052(6)
H(15) .2802(12) .0925(10) .0157(9) .052(6)
H(16) .3569(10) .2180(9) .2341(8) .052(6)
H(22) -.1470(9) .0049(9) .2325(7) .052(6)
H(23) -.4133(10) -.1112(9) .1796(8) .052(6)
H(24) -.5292(10) -.0317(10) .3128(10) .052(6)
H(25) -.3781(10) .1643(10) .5010(9) .052(6)
H(26) -.1101(10) .2870(9) .5538(8) .052(6)
H(32) .2236(9) .2635(10) .7419(8) .052(6)
H(33) .3253(11) .4199(12) .9544(8) .052(6)
H(34) .3952(11) .6618(12) .9993(9) .052(6)
H(35) .3888(10) .7564(10) .8338(9) .052(6)
H(36) .2919(9) .6039(9) .6201(8) .052(6)
H(42) .4206(9) .4925(9) .3790(8) .052(6)
H(43) .4529(10) .6439(11) .2578(9) .052(6)
H(44) .2423(11) .6675(9) .1438(8) .052(6)
H(45) -.0029(10) .5384(9) .1509(8) .052(6)
H(46) -.0355(9) .3838(8) .2681(7) .052(6)

loop_
_geom_angle_atom_site_label_1
_geom_angle_atom_site_label_2
_geom_angle_atom_site_label_3
_geom_angle
_geom_angle_publ_flag
C(31) Pb(1) C(21) 107.2(3) yes
C(31) Pb(1) C(41) 106.6(3) yes
C(21) Pb(1) C(41) 107.5(3) yes
C(31) Pb(1) C(1) 111.8(3) yes
C(21) Pb(1) C(1) 113.1(3) yes
C(41) Pb(1) C(1) 110.4(3) yes
C(42) C(41) Pb(1) 123.2(6) yes
C(46) C(41) Pb(1) 118.8(6) yes
C(11) C(1) Pb(1) 111.7(5) yes
C(16) C(11) C(1) 120.6(8) yes
C(12) C(11) C(1) 121.8(8) yes
C(22) C(21) Pb(1) 122.6(5) yes
C(26) C(21) Pb(1) 118.7(5) yes
C(36) C(31) Pb(1) 119.6(6) yes
C(32) C(31) Pb(1) 122.1(6) yes

loop_
_geom_bond_atom_site_label_1
_geom_bond_atom_site_label_2
_geom_bond_site_symmetry_1
_geom_bond_site_symmetry_2
_geom_bond_distance
_geom_bond_publ_flag
Pb(1) C(31) . . 2.214(8) yes
Pb(1) C(21) . . 2.220(7) yes
Pb(1) C(41) . . 2.225(7) yes
Pb(1) C(1) . . 2.242(7) yes
C(1) C(11) . . 1.493(11) yes
C(11) C(16) . . 1.388(11) yes
C(11) C(12) . . 1.396(12) yes
C(12) C(13) . . 1.395(13) yes
C(13) C(14) . . 1.372(13) yes
C(14) C(15) . . 1.362(13) yes
C(15) C(16) . . 1.386(12) yes
C(21) C(22) . . 1.376(10) yes
C(21) C(26) . . 1.398(11) yes
C(22) C(23) . . 1.389(12) yes
C(23) C(24) . . 1.378(13) yes
C(24) C(25) . . 1.361(13) yes
C(25) C(26) . . 1.402(12) yes
C(31) C(36) . . 1.400(11) yes
C(31) C(32) . . 1.401(11) yes
C(32) C(33) . . 1.384(13) yes
C(33) C(34) . . 1.380(15) yes
C(34) C(35) . . 1.366(15) yes
C(35) C(36) . . 1.387(12) yes
C(41) C(42) . . 1.387(11) yes
C(41) C(46) . . 1.405(11) yes
C(42) C(43) . . 1.390(12) yes
C(43) C(44) . . 1.370(13) yes
C(44) C(45) . . 1.405(13) yes
C(45) C(46) . . 1.376(11) yes
